data_7228116
loop_
_publ_author_name
'Song, Xue-Qin'
'Liu, Pan-Pan'
'Wang, Cai-yun'
'Liu, Yuan-An'
'Liu, Wei-Sheng'
'Zhang, Mo'

_publ_section_title
;
 Three sandwich-type zinc(ii)--lanthanide(iii) clusters: structures,
 luminescence and magnetic properties
;
_journal_issue 37
_journal_name_full 'RSC Adv.'
_journal_page_first 22692
_journal_paper_doi 10.1039/C7RA01469D
_journal_volume 7
_journal_year 2017
_chemical_formula_sum 'C94 H114 Eu4 N10 O42 Zn2'
_chemical_formula_weight 2794.62
_space_group_crystal_system monoclinic
_space_group_IT_number 14
_space_group_name_Hall '-P 2yn'
_space_group_name_H-M_alt 'P 1 21/n 1'
_symmetry_space_group_name_Hall '-P 2yn'
_symmetry_space_group_name_H-M 'P 1 21/n 1'
_atom_sites_solution_hydrogens mixed
_audit_creation_method SHELXL-2014/7
_audit_update_record
;
2016-05-29 deposited with the CCDC.
2017-04-19 downloaded from the CCDC.
;
_cell_angle_alpha 90
_cell_angle_beta 102.355(3)
_cell_angle_gamma 90
_cell_formula_units_Z 2
_cell_length_a 16.6693(5)
_cell_length_b 17.1718(5)
_cell_length_c 20.9256(7)
_cell_measurement_reflns_used 4859
_cell_measurement_temperature 173(2)
_cell_measurement_theta_max 27.6900
_cell_measurement_theta_min 3.6920
_cell_volume 5851.1(3)
_computing_cell_refinement
;
CrysAlisPro, Agilent Technologies,
Version 1.171.37.33 (release 27-03-2014 CrysAlis171 .NET)
(compiled Mar 27 2014,17:12:48)
;
_computing_data_collection
;
CrysAlisPro, Agilent Technologies,
Version 1.171.37.33 (release 27-03-2014 CrysAlis171 .NET)
(compiled Mar 27 2014,17:12:48)
;
_computing_data_reduction
;
CrysAlisPro, Agilent Technologies,
Version 1.171.37.33 (release 27-03-2014 CrysAlis171 .NET)
(compiled Mar 27 2014,17:12:48)
;
_computing_molecular_graphics 'SHELXL-2014/7 (Sheldrick, 2014)'
_computing_structure_refinement 'SHELXL-2014/7 (Sheldrick, 2014)'
_diffrn_ambient_temperature 173(2)
_diffrn_detector_area_resol_mean 16.0733
_diffrn_measured_fraction_theta_full 0.997
_diffrn_measured_fraction_theta_max 0.997
_diffrn_measurement_device_type 'SuperNova, Dual, Cu at zero, Eos'
_diffrn_measurement_method '\w scans'
_diffrn_radiation_type MoK\a
_diffrn_radiation_wavelength 0.71073
_diffrn_reflns_av_R_equivalents 0.0523
_diffrn_reflns_av_unetI/netI 0.0926
_diffrn_reflns_Laue_measured_fraction_full 0.997
_diffrn_reflns_Laue_measured_fraction_max 0.997
_diffrn_reflns_limit_h_max 16
_diffrn_reflns_limit_h_min -20
_diffrn_reflns_limit_k_max 19
_diffrn_reflns_limit_k_min -21
_diffrn_reflns_limit_l_max 22
_diffrn_reflns_limit_l_min -25
_diffrn_reflns_number 21584
_diffrn_reflns_point_group_measured_fraction_full 0.997
_diffrn_reflns_point_group_measured_fraction_max 0.997
_diffrn_reflns_theta_full 25.242
_diffrn_reflns_theta_max 26.019
_diffrn_reflns_theta_min 3.438
_diffrn_source 'SuperNova (Mo) X-ray Source'
_exptl_absorpt_coefficient_mu 2.599
_exptl_absorpt_correction_T_max 1.00000
_exptl_absorpt_correction_T_min 0.85574
_exptl_absorpt_correction_type multi-scan
_exptl_crystal_colour 'pale yellow'
_exptl_crystal_density_diffrn 1.584
_exptl_crystal_description block
_exptl_crystal_F_000 2792
_exptl_crystal_size_max 0.24
_exptl_crystal_size_mid 0.18
_exptl_crystal_size_min 0.14
_refine_diff_density_max 2.231
_refine_diff_density_min -1.260
_refine_diff_density_rms 0.202
_refine_ls_extinction_method none
_refine_ls_goodness_of_fit_ref 1.060
_refine_ls_hydrogen_treatment constr
_refine_ls_matrix_type full
_refine_ls_number_parameters 695
_refine_ls_number_reflns 11508
_refine_ls_number_restraints 828
_refine_ls_restrained_S_all 1.040
_refine_ls_R_factor_all 0.0916
_refine_ls_R_factor_gt 0.0571
_refine_ls_shift/su_max 0.001
_refine_ls_shift/su_mean 0.000
_refine_ls_structure_factor_coef Fsqd
_refine_ls_weighting_details 'w=1/[\s^2^(Fo^2^)+(0.0646P)^2^+38.7758P] where P=(Fo^2^+2Fc^2^)/3'
_refine_ls_weighting_scheme calc
_refine_ls_wR_factor_gt 0.1419
_refine_ls_wR_factor_ref 0.1711
_reflns_Friedel_coverage 0.000
_reflns_number_gt 8139
_reflns_number_total 11537
_reflns_threshold_expression 'I > 2\s(I)'
_cod_data_source_file c7ra01469d2.cif
_cod_data_source_block L10ZnEu
_cod_database_code 7228116
_shelx_shelxl_version_number 2014/7
_shelx_space_group_comment
;
The symmetry employed for this shelxl refinement is uniquely defined
by the following loop, which should always be used as a source of
symmetry information in preference to the above space-group names.
They are only intended as comments.
;

loop_
_space_group_symop_operation_xyz
'x, y, z'
'-x+1/2, y+1/2, -z+1/2'
'-x, -y, -z'
'x-1/2, -y-1/2, z-1/2'

loop_
_atom_site_label
_atom_site_type_symbol
_atom_site_fract_x
_atom_site_fract_y
_atom_site_fract_z
_atom_site_U_iso_or_equiv
_atom_site_adp_type
_atom_site_occupancy
_atom_site_site_symmetry_order
_atom_site_calc_flag
_atom_site_refinement_flags_posn
_atom_site_refinement_flags_adp
Eu1 Eu -0.00257(2) 0.89289(2) 0.47450(2) 0.01840(13) Uani 1 1 d . .
Eu2 Eu 0.19207(3) 0.99934(2) 0.57925(2) 0.01939(13) Uani 1 1 d . .
Zn1 Zn -0.20881(6) 0.81161(6) 0.49504(5) 0.0231(2) Uani 1 1 d . .
C1 C 0.3097(8) 0.6133(7) 0.6981(7) 0.065(3) Uani 1 1 d . U
H1A H 0.3035 0.6277 0.7412 0.098 Uiso 1 1 calc R U
H1B H 0.3661 0.6003 0.6995 0.098 Uiso 1 1 calc R U
H1C H 0.2756 0.5690 0.6832 0.098 Uiso 1 1 calc R U
C2 C 0.2112(6) 0.7066(5) 0.6503(5) 0.0314(17) Uani 1 1 d . U
C3 C 0.1986(6) 0.7726(5) 0.6105(5) 0.0292(16) Uani 1 1 d . U
H3 H 0.2401 0.7901 0.5906 0.035 Uiso 1 1 calc R U
C4 C 0.1245(5) 0.8122(5) 0.6003(4) 0.0252(16) Uani 1 1 d . U
C5 C 0.0623(5) 0.7862(5) 0.6327(4) 0.0251(15) Uani 1 1 d . U
C6 C 0.0775(6) 0.7199(5) 0.6728(5) 0.0284(16) Uani 1 1 d . U
H6 H 0.0372 0.7026 0.6941 0.034 Uiso 1 1 calc R U
C7 C 0.1507(6) 0.6797(5) 0.6814(5) 0.0315(17) Uani 1 1 d . U
H7 H 0.1595 0.6354 0.7076 0.038 Uiso 1 1 calc R U
C8 C -0.0187(6) 0.8261(5) 0.6224(5) 0.0265(15) Uani 1 1 d . U
C9 C -0.1360(6) 0.8709(5) 0.6642(5) 0.0321(18) Uani 1 1 d . U
H9A H -0.1388 0.9109 0.6311 0.039 Uiso 1 1 calc R U
H9B H -0.1389 0.8964 0.7050 0.039 Uiso 1 1 calc R U
C10 C -0.2105(6) 0.8160(5) 0.6442(5) 0.0320(18) Uani 1 1 d . U
H10A H -0.2155 0.7837 0.6812 0.038 Uiso 1 1 calc R U
H10B H -0.2603 0.8465 0.6316 0.038 Uiso 1 1 calc R U
C11 C -0.1907(6) 0.6937(6) 0.6024(5) 0.0379(17) Uani 1 1 d . U
H11 H -0.1933 0.6794 0.6448 0.046 Uiso 1 1 calc R U
C12 C -0.1762(7) 0.6315(6) 0.5602(6) 0.0418(18) Uani 1 1 d . U
C13 C -0.1737(7) 0.5543(6) 0.5864(6) 0.051(2) Uani 1 1 d . U
H13 H -0.1819 0.5477 0.6286 0.062 Uiso 1 1 calc R U
C14 C -0.1601(8) 0.4909(6) 0.5525(6) 0.054(2) Uani 1 1 d . U
H14 H -0.1625 0.4415 0.5701 0.065 Uiso 1 1 calc R U
C15 C -0.1422(8) 0.4996(6) 0.4908(6) 0.053(2) Uani 1 1 d . U
H15 H -0.1308 0.4562 0.4676 0.063 Uiso 1 1 calc R U
C16 C -0.1418(7) 0.5732(6) 0.4644(6) 0.0438(19) Uani 1 1 d . U
C17 C -0.1606(7) 0.6407(6) 0.4971(6) 0.0427(19) Uani 1 1 d . U
C18 C -0.0917(8) 0.5241(7) 0.3735(6) 0.060(3) Uani 1 1 d . U
H18A H -0.0408 0.5071 0.4006 0.090 Uiso 1 1 calc R U
H18B H -0.0826 0.5405 0.3318 0.090 Uiso 1 1 calc R U
H18C H -0.1304 0.4819 0.3674 0.090 Uiso 1 1 calc R U
C19 C 0.6247(9) 0.8128(9) 0.7696(9) 0.090(4) Uani 1 1 d . U
H19A H 0.6602 0.8529 0.7598 0.135 Uiso 1 1 calc R U
H19B H 0.6516 0.7632 0.7705 0.135 Uiso 1 1 calc R U
H19C H 0.6121 0.8228 0.8116 0.135 Uiso 1 1 calc R U
C20 C 0.5060(6) 0.8789(6) 0.7087(5) 0.0353(18) Uani 1 1 d . U
C21 C 0.5318(6) 0.9460(6) 0.7422(5) 0.0364(17) Uani 1 1 d . U
H21A H 0.5801 0.9468 0.7742 0.044 Uiso 1 1 calc R U
C22 C 0.4846(6) 1.0126(6) 0.7275(5) 0.0324(17) Uani 1 1 d . U
H22 H 0.5031 1.0587 0.7490 0.039 Uiso 1 1 calc R U
C23 C 0.4102(5) 1.0132(5) 0.6815(4) 0.0255(15) Uani 1 1 d . U
C24 C 0.3822(5) 0.9425(5) 0.6477(4) 0.0262(16) Uani 1 1 d . U
C25 C 0.4338(5) 0.8763(6) 0.6630(5) 0.0299(16) Uani 1 1 d . U
H25 H 0.4181 0.8297 0.6412 0.036 Uiso 1 1 calc R U
C26 C 0.3624(5) 1.0847(5) 0.6673(4) 0.0274(15) Uani 1 1 d . U
C27 C 0.3592(6) 1.2269(5) 0.6581(5) 0.0301(18) Uani 1 1 d . U
H27A H 0.3827 1.2633 0.6924 0.036 Uiso 1 1 calc R U
H27B H 0.3017 1.2200 0.6592 0.036 Uiso 1 1 calc R U
C28 C 0.3654(6) 1.2608(6) 0.5928(5) 0.0374(19) Uani 1 1 d . U
H28A H 0.3339 1.3086 0.5852 0.045 Uiso 1 1 calc R U
H28B H 0.4222 1.2729 0.5929 0.045 Uiso 1 1 calc R U
C29 C 0.3869(6) 1.1680(6) 0.5172(5) 0.0331(16) Uani 1 1 d . U
H29 H 0.4398 1.1882 0.5269 0.040 Uiso 1 1 calc R U
C30 C 0.3751(6) 1.0978(6) 0.4767(5) 0.0331(16) Uani 1 1 d . U
C31 C 0.4380(6) 1.0718(6) 0.4471(5) 0.0388(18) Uani 1 1 d . U
H52 H 0.4826 1.1042 0.4468 0.047 Uiso 1 1 calc R U
C32 C 0.4356(6) 0.9999(6) 0.4185(5) 0.0382(18) Uani 1 1 d . U
H85 H 0.4764 0.9845 0.3971 0.046 Uiso 1 1 calc R U
C33 C 0.3722(6) 0.9516(6) 0.4220(5) 0.0392(18) Uani 1 1 d . U
H65 H 0.3713 0.9017 0.4044 0.047 Uiso 1 1 calc R U
C34 C 0.3095(6) 0.9744(6) 0.4509(5) 0.0326(17) Uani 1 1 d . U
C35 C 0.3072(6) 1.0503(6) 0.4749(5) 0.0297(16) Uani 1 1 d . U
C36 C 0.2530(6) 0.8463(5) 0.4530(5) 0.038(2) Uani 1 1 d . U
H36A H 0.2538 0.8329 0.4086 0.057 Uiso 1 1 calc R U
H36B H 0.2081 0.8202 0.4659 0.057 Uiso 1 1 calc R U
H36C H 0.3038 0.8306 0.4812 0.057 Uiso 1 1 calc R U
C37 C 0.0688(6) 0.9019(5) 0.3342(4) 0.0287(17) Uani 1 1 d . U
H37 H 0.1119 0.8873 0.3150 0.034 Uiso 1 1 calc R U
C38 C 0.0128(6) 0.9585(5) 0.2992(4) 0.0280(16) Uani 1 1 d . U
C39 C 0.0259(6) 0.9841(6) 0.2373(5) 0.0324(17) Uani 1 1 d . U
H39 H 0.0717 0.9668 0.2228 0.039 Uiso 1 1 calc R U
C40 C -0.0278(6) 1.0332(6) 0.1995(5) 0.0327(17) Uani 1 1 d . U
H40 H -0.0183 1.0504 0.1596 0.039 Uiso 1 1 calc R U
C41 C -0.0976(6) 1.0580(5) 0.2210(4) 0.0312(17) Uani 1 1 d . U
H41 H -0.1352 1.0905 0.1945 0.037 Uiso 1 1 calc R U
C42 C -0.1114(6) 1.0353(5) 0.2805(4) 0.0265(16) Uani 1 1 d . U
C43 C -0.0549(6) 0.9868(5) 0.3215(4) 0.0261(16) Uani 1 1 d . U
C44 C -0.2384(6) 1.1046(6) 0.2630(5) 0.036(2) Uani 1 1 d . U
H44A H -0.2123 1.1519 0.2539 0.054 Uiso 1 1 calc R U
H44B H -0.2822 1.1168 0.2846 0.054 Uiso 1 1 calc R U
H44C H -0.2602 1.0778 0.2228 0.054 Uiso 1 1 calc R U
C45 C 0.0504(7) 0.6903(6) 0.4656(6) 0.050(3) Uani 1 1 d . U
H45A H 0.1006 0.7097 0.4561 0.076 Uiso 1 1 calc R U
H45B H 0.0270 0.6522 0.4334 0.076 Uiso 1 1 calc R U
H45C H 0.0616 0.6667 0.5082 0.076 Uiso 1 1 calc R U
C46 C 0.2570(10) 0.9671(11) 0.2597(8) 0.089(4) Uani 1 1 d . U
H46A H 0.2415 0.9861 0.2985 0.134 Uiso 1 1 calc R U
H46B H 0.2344 1.0004 0.2235 0.134 Uiso 1 1 calc R U
H46C H 0.3158 0.9667 0.2662 0.134 Uiso 1 1 calc R U
C47 C 0.9031(7) 0.7365(8) 0.3033(6) 0.059(3) Uani 1 1 d . .
H47A H 0.9523 0.7576 0.3301 0.089 Uiso 1 1 calc R U
H47B H 0.8908 0.7636 0.2622 0.089 Uiso 1 1 calc R U
H47C H 0.9109 0.6822 0.2957 0.089 Uiso 1 1 calc R U
N1 N -0.0572(4) 0.8303(4) 0.6723(4) 0.0265(17) Uani 1 1 d . .
H1 H -0.0356 0.8091 0.7092 0.032 Uiso 1 1 calc R U
N2 N -0.2004(4) 0.7658(5) 0.5888(4) 0.0280(17) Uani 1 1 d . .
N3 N 0.4009(5) 1.1529(4) 0.6710(4) 0.0271(17) Uani 1 1 d . .
H3A H 0.4537 1.1530 0.6817 0.032 Uiso 1 1 calc R U
N4 N 0.3337(5) 1.2047(4) 0.5406(4) 0.0290(18) Uani 1 1 d . .
N5 N 0.3962(7) 0.7680(8) 0.3020(6) 0.065(3) Uani 1 1 d . .
O1 O 0.2872(6) 0.6735(6) 0.6567(4) 0.075(3) Uani 1 1 d . .
O2 O 0.1142(3) 0.8743(3) 0.5607(3) 0.0207(13) Uani 1 1 d . .
O3 O -0.0516(3) 0.8546(3) 0.5683(3) 0.0243(13) Uani 1 1 d . .
O4 O -0.1595(4) 0.7084(3) 0.4694(3) 0.0311(15) Uani 1 1 d . .
O5 O -0.1238(5) 0.5883(4) 0.4047(4) 0.0439(18) Uani 1 1 d . .
O6 O 0.5503(4) 0.8118(4) 0.7206(4) 0.056(2) Uani 1 1 d . .
O7 O 0.3127(4) 0.9367(3) 0.6051(3) 0.0272(14) Uani 1 1 d . .
O8 O 0.2843(3) 1.0817(3) 0.6519(3) 0.0274(14) Uani 1 1 d . .
O9 O 0.2417(3) 1.0712(3) 0.4975(3) 0.0221(13) Uani 1 1 d . .
O10 O 0.2434(4) 0.9275(4) 0.4579(3) 0.0332(16) Uani 1 1 d . .
O11 O 0.0666(4) 0.8700(4) 0.3868(3) 0.0279(14) Uani 1 1 d . .
O12 O -0.0698(3) 0.9681(3) 0.3791(3) 0.0209(13) Uani 1 1 d . .
O13 O -0.1791(4) 1.0556(3) 0.3048(3) 0.0241(13) Uani 1 1 d . .
O14 O -0.1430(3) 0.8634(3) 0.4375(3) 0.0198(12) Uani 1 1 d . .
H14A H -0.1004 0.8403 0.4201 0.024 Uiso 1 1 d R U
O15 O 0.0788(3) 1.0056(3) 0.4883(3) 0.0175(12) Uani 1 1 d . .
H15A H 0.0671 0.9773 0.4504 0.021 Uiso 1 1 d R U
O16 O -0.0057(4) 0.7527(3) 0.4643(3) 0.0321(15) Uani 1 1 d . .
H16 H -0.0491 0.7344 0.4572 0.039 Uiso 1 1 d R U
O17 O 0.3235(6) 0.7607(7) 0.3090(6) 0.099(4) Uani 1 1 d . .
O18 O 0.4175(7) 0.8291(8) 0.2802(7) 0.108(4) Uani 1 1 d . .
O19 O 0.4447(6) 0.7166(8) 0.3078(5) 0.091(4) Uani 1 1 d . .
O20 O 0.2252(7) 0.8873(7) 0.2457(7) 0.105(4) Uani 1 1 d . .
H20 H 0.2636 0.8563 0.2524 0.157 Uiso 1 1 calc R U
O21 O 0.8370(4) 0.7457(4) 0.3356(3) 0.0408(17) Uani 1 1 d . .
H21 H 0.8463 0.7204 0.3696 0.061 Uiso 1 1 calc R U

loop_
_atom_site_aniso_label
_atom_site_aniso_U_11
_atom_site_aniso_U_22
_atom_site_aniso_U_33
_atom_site_aniso_U_23
_atom_site_aniso_U_13
_atom_site_aniso_U_12
Eu1 0.0171(2) 0.0179(2) 0.0198(2) 0.00047(17) 0.00308(16) 0.00100(17)
Eu2 0.0152(2) 0.0211(2) 0.0215(2) 0.00138(17) 0.00323(17) -0.00059(17)
Zn1 0.0235(5) 0.0220(5) 0.0240(5) 0.0026(4) 0.0054(4) -0.0031(4)
C1 0.065(7) 0.050(6) 0.075(8) 0.005(6) 0.004(6) 0.011(6)
C2 0.031(4) 0.029(3) 0.032(4) 0.003(3) 0.003(3) 0.008(3)
C3 0.025(3) 0.029(3) 0.033(3) -0.005(3) 0.006(3) 0.007(3)
C4 0.024(3) 0.025(3) 0.024(3) -0.001(3) 0.002(3) 0.006(3)
C5 0.026(3) 0.024(3) 0.025(3) 0.001(3) 0.005(3) 0.001(3)
C6 0.031(3) 0.024(3) 0.029(3) 0.002(3) 0.003(3) 0.004(3)
C7 0.036(3) 0.024(3) 0.033(3) -0.002(3) 0.004(3) 0.009(3)
C8 0.027(3) 0.022(3) 0.030(3) -0.001(3) 0.005(3) 0.001(3)
C9 0.031(4) 0.033(4) 0.033(4) 0.001(3) 0.008(3) 0.004(3)
C10 0.031(4) 0.034(4) 0.033(4) 0.005(3) 0.012(3) 0.003(3)
C11 0.040(3) 0.033(3) 0.044(3) 0.008(3) 0.015(3) 0.005(3)
C12 0.047(4) 0.032(3) 0.051(4) 0.013(3) 0.020(3) 0.000(3)
C13 0.061(4) 0.038(4) 0.061(4) 0.013(4) 0.023(4) 0.003(4)
C14 0.063(4) 0.036(4) 0.066(4) 0.011(4) 0.020(4) 0.004(4)
C15 0.062(4) 0.035(4) 0.065(4) 0.005(4) 0.021(4) 0.005(4)
C16 0.049(4) 0.032(3) 0.055(4) 0.006(3) 0.019(3) 0.003(3)
C17 0.047(4) 0.031(3) 0.053(4) 0.007(3) 0.017(3) 0.002(3)
C18 0.071(7) 0.047(6) 0.063(7) -0.023(5) 0.017(6) 0.008(6)
C19 0.074(7) 0.085(8) 0.101(8) 0.017(7) -0.004(7) 0.012(7)
C20 0.025(3) 0.037(4) 0.043(4) 0.007(3) 0.007(3) 0.008(3)
C21 0.024(3) 0.044(4) 0.041(4) 0.004(3) 0.006(3) 0.007(3)
C22 0.023(3) 0.037(3) 0.035(4) 0.006(3) 0.002(3) 0.002(3)
C23 0.018(3) 0.030(3) 0.029(3) 0.006(3) 0.005(3) 0.004(3)
C24 0.018(3) 0.031(3) 0.031(3) 0.006(3) 0.008(3) 0.006(3)
C25 0.021(3) 0.034(3) 0.037(4) 0.004(3) 0.010(3) 0.004(3)
C26 0.024(3) 0.033(3) 0.027(3) 0.004(3) 0.008(3) 0.003(3)
C27 0.025(4) 0.029(4) 0.033(4) 0.001(3) -0.001(3) -0.005(3)
C28 0.034(4) 0.038(4) 0.037(4) 0.003(3) 0.001(3) -0.008(4)
C29 0.025(3) 0.041(3) 0.034(3) 0.008(3) 0.007(3) -0.005(3)
C30 0.024(3) 0.046(4) 0.031(3) 0.003(3) 0.009(3) 0.000(3)
C31 0.028(3) 0.054(4) 0.037(4) 0.006(3) 0.013(3) -0.003(3)
C32 0.031(3) 0.052(4) 0.035(4) 0.002(3) 0.016(3) 0.003(3)
C33 0.033(4) 0.050(4) 0.036(4) -0.003(3) 0.012(3) 0.007(3)
C34 0.024(3) 0.045(4) 0.031(3) 0.000(3) 0.014(3) 0.003(3)
C35 0.024(3) 0.040(4) 0.028(3) 0.003(3) 0.011(3) 0.002(3)
C36 0.035(5) 0.034(5) 0.042(5) -0.004(4) 0.003(4) 0.009(4)
C37 0.029(3) 0.033(4) 0.025(3) -0.001(3) 0.008(3) 0.003(3)
C38 0.028(3) 0.034(3) 0.025(3) 0.000(3) 0.012(3) 0.000(3)
C39 0.033(3) 0.042(4) 0.025(3) -0.001(3) 0.014(3) 0.004(3)
C40 0.037(4) 0.042(4) 0.022(3) 0.002(3) 0.012(3) 0.001(3)
C41 0.038(4) 0.033(4) 0.022(3) 0.006(3) 0.005(3) 0.005(3)
C42 0.029(3) 0.029(3) 0.022(3) 0.001(3) 0.008(3) 0.002(3)
C43 0.030(3) 0.028(3) 0.023(3) 0.001(3) 0.010(3) -0.003(3)
C44 0.028(5) 0.041(5) 0.035(5) 0.013(4) -0.003(4) 0.005(4)
C45 0.040(6) 0.037(5) 0.066(7) -0.011(5) -0.006(5) 0.014(5)
C46 0.071(8) 0.123(10) 0.076(9) 0.004(8) 0.018(7) 0.007(8)
C47 0.046(7) 0.088(10) 0.044(7) -0.015(7) 0.009(6) -0.008(7)
N1 0.024(4) 0.032(4) 0.024(4) 0.003(3) 0.004(3) 0.002(3)
N2 0.024(4) 0.039(5) 0.021(4) 0.001(3) 0.005(3) 0.001(4)
N3 0.022(4) 0.029(4) 0.027(4) -0.002(3) -0.001(3) -0.005(3)
N4 0.026(4) 0.033(4) 0.024(4) 0.002(3) -0.003(3) -0.011(4)
N5 0.033(6) 0.073(8) 0.093(9) -0.041(7) 0.021(6) -0.014(6)
O1 0.068(6) 0.102(7) 0.050(6) 0.019(5) 0.004(5) 0.060(6)
O2 0.019(3) 0.020(3) 0.022(3) 0.003(2) 0.004(2) 0.000(2)
O3 0.023(3) 0.028(3) 0.020(3) 0.006(3) 0.001(3) 0.001(3)
O4 0.044(4) 0.019(3) 0.032(4) -0.002(3) 0.011(3) -0.005(3)
O5 0.050(5) 0.031(4) 0.052(5) -0.010(3) 0.015(4) 0.003(3)
O6 0.031(4) 0.049(5) 0.078(6) 0.019(4) -0.009(4) 0.019(4)
O7 0.020(3) 0.031(3) 0.031(4) -0.001(3) 0.004(3) 0.005(3)
O8 0.017(3) 0.030(3) 0.032(4) -0.005(3) -0.001(3) -0.005(3)
O9 0.021(3) 0.021(3) 0.026(3) 0.000(2) 0.008(3) -0.001(3)
O10 0.027(4) 0.025(3) 0.050(4) -0.008(3) 0.015(3) 0.004(3)
O11 0.024(3) 0.033(3) 0.027(4) 0.000(3) 0.007(3) 0.002(3)
O12 0.019(3) 0.024(3) 0.019(3) 0.005(2) 0.004(2) 0.004(3)
O13 0.024(3) 0.025(3) 0.024(3) 0.002(3) 0.006(3) 0.000(3)
O14 0.013(3) 0.024(3) 0.022(3) 0.000(2) 0.003(2) 0.004(2)
O15 0.017(3) 0.016(3) 0.017(3) -0.003(2) 0.001(2) -0.003(2)
O16 0.027(3) 0.023(3) 0.049(4) -0.002(3) 0.012(3) -0.002(3)
O17 0.064(7) 0.120(9) 0.123(10) -0.009(8) 0.042(7) -0.023(7)
O18 0.060(7) 0.118(10) 0.144(12) 0.001(9) 0.020(7) -0.032(7)
O19 0.053(6) 0.144(10) 0.070(7) -0.028(7) -0.002(5) 0.012(7)
O20 0.081(8) 0.123(10) 0.122(11) -0.034(9) 0.048(8) 0.007(7)
O21 0.044(4) 0.047(4) 0.033(4) -0.007(3) 0.011(3) 0.008(4)

loop_
_atom_type_symbol
_atom_type_description
_atom_type_scat_dispersion_real
_atom_type_scat_dispersion_imag
_atom_type_scat_source
C C 0.0033 0.0016 'International Tables Vol C Tables 4.2.6.8 and 6.1.1.4'
H H 0.0000 0.0000 'International Tables Vol C Tables 4.2.6.8 and 6.1.1.4'
N N 0.0061 0.0033 'International Tables Vol C Tables 4.2.6.8 and 6.1.1.4'
O O 0.0106 0.0060 'International Tables Vol C Tables 4.2.6.8 and 6.1.1.4'
Zn Zn 0.2839 1.4301 'International Tables Vol C Tables 4.2.6.8 and 6.1.1.4'
Eu Eu -0.1578 3.6682 'International Tables Vol C Tables 4.2.6.8 and 6.1.1.4'

loop_
_geom_angle_atom_site_label_1
_geom_angle_atom_site_label_2
_geom_angle_atom_site_label_3
_geom_angle
_geom_angle_site_symmetry_1
_geom_angle_site_symmetry_3
O15 Eu1 O14 136.51(19) . .
O15 Eu1 O3 114.77(19) . .
O14 Eu1 O3 73.6(2) . .
O15 Eu1 O2 70.05(19) . .
O14 Eu1 O2 144.57(19) . .
O3 Eu1 O2 72.91(19) . .
O15 Eu1 O15 72.0(2) . 3_576
O14 Eu1 O15 72.73(18) . 3_576
O3 Eu1 O15 68.36(19) . 3_576
O2 Eu1 O15 104.97(19) . 3_576
O15 Eu1 O11 82.5(2) . .
O14 Eu1 O11 108.6(2) . .
O3 Eu1 O11 153.3(2) . .
O2 Eu1 O11 96.3(2) . .
O15 Eu1 O11 138.3(2) 3_576 .
O15 Eu1 O16 146.5(2) . .
O14 Eu1 O16 75.9(2) . .
O3 Eu1 O16 78.0(2) . .
O2 Eu1 O16 86.1(2) . .
O15 Eu1 O16 138.99(19) 3_576 .
O11 Eu1 O16 76.9(2) . .
O15 Eu1 O12 79.42(19) . .
O14 Eu1 O12 66.14(19) . .
O3 Eu1 O12 130.07(19) . .
O2 Eu1 O12 148.31(19) . .
O15 Eu1 O12 72.29(19) 3_576 .
O11 Eu1 O12 70.9(2) . .
O16 Eu1 O12 117.2(2) . .
O15 Eu1 Eu2 93.43(13) . 3_576
O14 Eu1 Eu2 43.13(13) . 3_576
O3 Eu1 Eu2 88.09(14) . 3_576
O2 Eu1 Eu2 145.31(13) . 3_576
O15 Eu1 Eu2 40.36(13) 3_576 3_576
O11 Eu1 Eu2 112.05(15) . 3_576
O16 Eu1 Eu2 118.69(15) . 3_576
O12 Eu1 Eu2 42.16(13) . 3_576
O15 Eu1 Eu1 36.35(13) . 3_576
O14 Eu1 Eu1 105.05(13) . 3_576
O3 Eu1 Eu1 91.55(14) . 3_576
O2 Eu1 Eu1 87.24(13) . 3_576
O15 Eu1 Eu1 35.66(13) 3_576 3_576
O11 Eu1 Eu1 112.64(15) . 3_576
O16 Eu1 Eu1 168.91(16) . 3_576
O12 Eu1 Eu1 72.42(14) . 3_576
Eu2 Eu1 Eu1 64.015(13) 3_576 3_576
O15 Eu1 H14A 145.6 . .
O14 Eu1 H14A 23.4 . .
O3 Eu1 H14A 87.8 . .
O2 Eu1 H14A 144.0 . .
O15 Eu1 H14A 95.1 3_576 .
O11 Eu1 H14A 87.6 . .
O16 Eu1 H14A 59.9 . .
O12 Eu1 H14A 66.2 . .
Eu2 Eu1 H14A 60.2 3_576 .
Eu1 Eu1 H14A 124.2 3_576 .
O15 Eu1 H15A 22.5 . .
O14 Eu1 H15A 131.8 . .
O3 Eu1 H15A 137.3 . .
O2 Eu1 H15A 82.1 . .
O15 Eu1 H15A 86.0 3_576 .
O11 Eu1 H15A 61.5 . .
O16 Eu1 H15A 134.9 . .
O12 Eu1 H15A 66.3 . .
Eu2 Eu1 H15A 93.8 3_576 .
Eu1 Eu1 H15A 52.5 3_576 .
H14A Eu1 H15A 129.5 . .
O7 Eu2 O15 137.0(2) . .
O7 Eu2 O8 73.0(2) . .
O15 Eu2 O8 140.98(19) . .
O7 Eu2 O9 89.5(2) . .
O15 Eu2 O9 75.02(19) . .
O8 Eu2 O9 82.9(2) . .
O7 Eu2 O12 142.8(2) . 3_576
O15 Eu2 O12 72.25(19) . 3_576
O8 Eu2 O12 96.3(2) . 3_576
O9 Eu2 O12 125.29(18) . 3_576
O7 Eu2 O14 137.5(2) . 3_576
O15 Eu2 O14 70.41(18) . 3_576
O8 Eu2 O14 71.10(19) . 3_576
O9 Eu2 O14 64.28(18) . 3_576
O12 Eu2 O14 63.97(18) 3_576 3_576
O7 Eu2 O2 92.0(2) . .
O15 Eu2 O2 67.50(18) . .
O8 Eu2 O2 148.6(2) . .
O9 Eu2 O2 125.41(19) . .
O12 Eu2 O2 78.86(18) 3_576 .
O14 Eu2 O2 130.31(18) 3_576 .
O7 Eu2 O13 81.5(2) . 3_576
O15 Eu2 O13 122.77(18) . 3_576
O8 Eu2 O13 78.2(2) . 3_576
O9 Eu2 O13 160.70(19) . 3_576
O12 Eu2 O13 61.26(18) 3_576 3_576
O14 Eu2 O13 112.09(18) 3_576 3_576
O2 Eu2 O13 72.24(18) . 3_576
O7 Eu2 O10 67.5(2) . .
O15 Eu2 O10 70.97(18) . .
O8 Eu2 O10 120.34(19) . .
O9 Eu2 O10 54.73(18) . .
O12 Eu2 O10 141.12(18) 3_576 .
O14 Eu2 O10 113.58(18) 3_576 .
O2 Eu2 O10 75.87(17) . .
O13 Eu2 O10 134.19(17) 3_576 .
O7 Eu2 Eu1 175.17(16) . 3_576
O15 Eu2 Eu1 40.48(13) . 3_576
O8 Eu2 Eu1 107.16(14) . 3_576
O9 Eu2 Eu1 85.78(14) . 3_576
O12 Eu2 Eu1 42.00(13) 3_576 3_576
O14 Eu2 Eu1 40.22(12) 3_576 3_576
O2 Eu2 Eu1 90.09(13) . 3_576
O13 Eu2 Eu1 103.25(12) 3_576 3_576
O10 Eu2 Eu1 108.87(12) . 3_576
O7 Eu2 Zn1 112.61(16) . 3_576
O15 Eu2 Zn1 74.82(12) . 3_576
O8 Eu2 Zn1 69.17(15) . 3_576
O9 Eu2 Zn1 33.39(13) . 3_576
O12 Eu2 Zn1 95.41(13) 3_576 3_576
O14 Eu2 Zn1 31.70(13) 3_576 3_576
O2 Eu2 Zn1 141.88(13) . 3_576
O13 Eu2 Zn1 137.46(13) 3_576 3_576
O10 Eu2 Zn1 86.87(12) . 3_576
Eu1 Eu2 Zn1 63.456(18) 3_576 3_576
O14 Zn1 O4 85.7(2) . .
O14 Zn1 N4 118.8(3) . 3_576
O4 Zn1 N4 102.4(3) . 3_576
O14 Zn1 N2 142.7(3) . .
O4 Zn1 N2 88.3(3) . .
N4 Zn1 N2 98.5(3) 3_576 .
O14 Zn1 O9 78.7(2) . 3_576
O4 Zn1 O9 164.4(2) . 3_576
N4 Zn1 O9 84.2(3) 3_576 3_576
N2 Zn1 O9 104.8(3) . 3_576
O14 Zn1 Eu2 40.93(16) . 3_576
O4 Zn1 Eu2 125.60(17) . 3_576
N4 Zn1 Eu2 97.5(2) 3_576 3_576
N2 Zn1 Eu2 137.8(2) . 3_576
O9 Zn1 Eu2 38.88(15) 3_576 3_576
O1 C1 H1A 109.5 . .
O1 C1 H1B 109.5 . .
H1A C1 H1B 109.5 . .
O1 C1 H1C 109.5 . .
H1A C1 H1C 109.5 . .
H1B C1 H1C 109.5 . .
O1 C2 C7 124.3(9) . .
O1 C2 C3 114.5(9) . .
C7 C2 C3 121.1(9) . .
C4 C3 C2 120.4(9) . .
C4 C3 H3 119.8 . .
C2 C3 H3 119.8 . .
O2 C4 C3 118.6(8) . .
O2 C4 C5 122.2(8) . .
C3 C4 C5 119.2(8) . .
C6 C5 C4 118.7(8) . .
C6 C5 C8 120.1(8) . .
C4 C5 C8 121.2(8) . .
C7 C6 C5 121.6(9) . .
C7 C6 H6 119.2 . .
C5 C6 H6 119.2 . .
C6 C7 C2 118.9(9) . .
C6 C7 H7 120.6 . .
C2 C7 H7 120.6 . .
O3 C8 N1 119.7(8) . .
O3 C8 C5 121.4(8) . .
N1 C8 C5 118.9(8) . .
N1 C9 C10 113.0(7) . .
N1 C9 H9A 109.0 . .
C10 C9 H9A 109.0 . .
N1 C9 H9B 109.0 . .
C10 C9 H9B 109.0 . .
H9A C9 H9B 107.8 . .
N2 C10 C9 110.3(7) . .
N2 C10 H10A 109.6 . .
C9 C10 H10A 109.6 . .
N2 C10 H10B 109.6 . .
C9 C10 H10B 109.6 . .
H10A C10 H10B 108.1 . .
N2 C11 C12 128.0(10) . .
N2 C11 H11 116.0 . .
C12 C11 H11 116.0 . .
C17 C12 C13 117.8(10) . .
C17 C12 C11 125.5(9) . .
C13 C12 C11 116.6(10) . .
C14 C13 C12 122.9(11) . .
C14 C13 H13 118.6 . .
C12 C13 H13 118.6 . .
C13 C14 C15 119.7(11) . .
C13 C14 H14 120.2 . .
C15 C14 H14 120.2 . .
C16 C15 C14 119.3(11) . .
C16 C15 H15 120.4 . .
C14 C15 H15 120.4 . .
O5 C16 C15 123.9(10) . .
O5 C16 C17 113.6(9) . .
C15 C16 C17 122.4(11) . .
O4 C17 C12 122.8(10) . .
O4 C17 C16 119.4(10) . .
C12 C17 C16 117.8(9) . .
O5 C18 H18A 109.5 . .
O5 C18 H18B 109.5 . .
H18A C18 H18B 109.5 . .
O5 C18 H18C 109.5 . .
H18A C18 H18C 109.5 . .
H18B C18 H18C 109.5 . .
O6 C19 H19A 109.5 . .
O6 C19 H19B 109.5 . .
H19A C19 H19B 109.5 . .
O6 C19 H19C 109.5 . .
H19A C19 H19C 109.5 . .
H19B C19 H19C 109.5 . .
O6 C20 C21 121.3(9) . .
O6 C20 C25 117.4(9) . .
C21 C20 C25 121.3(9) . .
C20 C21 C22 118.6(10) . .
C20 C21 H21A 120.7 . .
C22 C21 H21A 120.7 . .
C21 C22 C23 122.6(10) . .
C21 C22 H22 118.7 . .
C23 C22 H22 118.7 . .
C22 C23 C24 118.7(8) . .
C22 C23 C26 120.9(9) . .
C24 C23 C26 120.4(8) . .
O7 C24 C25 120.0(9) . .
O7 C24 C23 123.3(8) . .
C25 C24 C23 116.7(8) . .
C20 C25 C24 122.0(9) . .
C20 C25 H25 119.0 . .
C24 C25 H25 119.0 . .
O8 C26 N3 120.3(8) . .
O8 C26 C23 120.2(8) . .
N3 C26 C23 119.5(8) . .
N3 C27 C28 112.6(8) . .
N3 C27 H27A 109.1 . .
C28 C27 H27A 109.1 . .
N3 C27 H27B 109.1 . .
C28 C27 H27B 109.1 . .
H27A C27 H27B 107.8 . .
N4 C28 C27 109.8(8) . .
N4 C28 H28A 109.7 . .
C27 C28 H28A 109.7 . .
N4 C28 H28B 109.7 . .
C27 C28 H28B 109.7 . .
H28A C28 H28B 108.2 . .
N4 C29 C30 128.0(9) . .
N4 C29 H29 116.0 . .
C30 C29 H29 116.0 . .
C35 C30 C31 118.9(9) . .
C35 C30 C29 120.5(8) . .
C31 C30 C29 119.9(9) . .
C32 C31 C30 121.8(10) . .
C32 C31 H52 119.1 . .
C30 C31 H52 119.1 . .
C33 C32 C31 118.5(9) . .
C33 C32 H85 120.7 . .
C31 C32 H85 120.7 . .
C32 C33 C34 121.6(10) . .
C32 C33 H65 119.2 . .
C34 C33 H65 119.2 . .
C33 C34 O10 125.0(9) . .
C33 C34 C35 120.4(9) . .
O10 C34 C35 114.7(7) . .
O9 C35 C30 123.9(9) . .
O9 C35 C34 117.8(8) . .
C30 C35 C34 118.2(8) . .
O10 C36 H36A 109.5 . .
O10 C36 H36B 109.5 . .
H36A C36 H36B 109.5 . .
O10 C36 H36C 109.5 . .
H36A C36 H36C 109.5 . .
H36B C36 H36C 109.5 . .
O11 C37 C38 127.9(9) . .
O11 C37 H37 116.1 . .
C38 C37 H37 116.1 . .
C43 C38 C39 119.1(8) . .
C43 C38 C37 123.3(8) . .
C39 C38 C37 117.6(8) . .
C40 C39 C38 120.8(9) . .
C40 C39 H39 119.6 . .
C38 C39 H39 119.6 . .
C39 C40 C41 119.4(9) . .
C39 C40 H40 120.3 . .
C41 C40 H40 120.3 . .
C42 C41 C40 121.3(9) . .
C42 C41 H41 119.4 . .
C40 C41 H41 119.4 . .
C41 C42 O13 125.0(8) . .
C41 C42 C43 120.2(8) . .
O13 C42 C43 114.8(7) . .
O12 C43 C38 122.9(8) . .
O12 C43 C42 118.0(8) . .
C38 C43 C42 119.1(8) . .
O13 C44 H44A 109.5 . .
O13 C44 H44B 109.5 . .
H44A C44 H44B 109.5 . .
O13 C44 H44C 109.5 . .
H44A C44 H44C 109.5 . .
H44B C44 H44C 109.5 . .
O16 C45 H45A 109.5 . .
O16 C45 H45B 109.5 . .
H45A C45 H45B 109.5 . .
O16 C45 H45C 109.5 . .
H45A C45 H45C 109.5 . .
H45B C45 H45C 109.5 . .
O20 C46 H46A 109.5 . .
O20 C46 H46B 109.5 . .
H46A C46 H46B 109.5 . .
O20 C46 H46C 109.5 . .
H46A C46 H46C 109.5 . .
H46B C46 H46C 109.5 . .
O21 C47 H47A 109.5 . .
O21 C47 H47B 109.5 . .
H47A C47 H47B 109.5 . .
O21 C47 H47C 109.5 . .
H47A C47 H47C 109.5 . .
H47B C47 H47C 109.5 . .
C8 N1 C9 120.2(8) . .
C8 N1 H1 119.9 . .
C9 N1 H1 119.9 . .
C11 N2 C10 114.9(8) . .
C11 N2 Zn1 123.7(7) . .
C10 N2 Zn1 121.3(6) . .
C26 N3 C27 123.8(8) . .
C26 N3 H3A 118.1 . .
C27 N3 H3A 118.1 . .
C29 N4 C28 116.4(8) . .
C29 N4 Zn1 121.7(7) . 3_576
C28 N4 Zn1 122.0(6) . 3_576
O19 N5 O18 115.4(12) . .
O19 N5 O17 124.6(14) . .
O18 N5 O17 119.4(14) . .
C1 O1 C2 120.5(11) . .
C4 O2 Eu1 123.6(5) . .
C4 O2 Eu2 126.6(5) . .
Eu1 O2 Eu2 108.4(2) . .
C8 O3 Eu1 134.1(6) . .
C17 O4 Zn1 127.2(6) . .
C16 O5 C18 116.3(9) . .
C20 O6 C19 118.3(10) . .
C24 O7 Eu2 138.4(6) . .
C26 O8 Eu2 132.0(6) . .
C35 O9 Zn1 122.2(5) . 3_576
C35 O9 Eu2 123.4(5) . .
Zn1 O9 Eu2 107.7(2) 3_576 .
C34 O10 C36 117.3(7) . .
C34 O10 Eu2 102.5(5) . .
C36 O10 Eu2 120.5(6) . .
C37 O11 Eu1 136.0(6) . .
C43 O12 Eu1 137.1(5) . .
C43 O12 Eu2 127.1(5) . 3_576
Eu1 O12 Eu2 95.84(19) . 3_576
C42 O13 C44 115.7(7) . .
C42 O13 Eu2 118.7(5) . 3_576
C44 O13 Eu2 125.6(5) . 3_576
Zn1 O14 Eu1 122.1(3) . .
Zn1 O14 Eu2 107.4(2) . 3_576
Eu1 O14 Eu2 96.64(19) . 3_576
Zn1 O14 H14A 126.5 . .
Eu1 O14 H14A 56.3 . .
Eu2 O14 H14A 126.1 3_576 .
Eu1 O15 Eu2 113.6(2) . .
Eu1 O15 Eu1 108.0(2) . 3_576
Eu2 O15 Eu1 99.17(19) . 3_576
Eu1 O15 H15A 56.3 . .
Eu2 O15 H15A 131.0 . .
Eu1 O15 H15A 129.9 3_576 .
C45 O16 Eu1 138.5(6) . .
C45 O16 H16 106.3 . .
Eu1 O16 H16 115.1 . .
C46 O20 H20 109.5 . .
C47 O21 H21 109.5 . .

loop_
_geom_bond_atom_site_label_1
_geom_bond_atom_site_label_2
_geom_bond_distance
_geom_bond_site_symmetry_2
Eu1 O15 2.345(5) .
Eu1 O14 2.358(5) .
Eu1 O3 2.375(6) .
Eu1 O2 2.376(6) .
Eu1 O15 2.384(5) 3_576
Eu1 O11 2.399(6) .
Eu1 O16 2.416(6) .
Eu1 O12 2.439(5) .
Eu1 Eu2 3.6260(6) 3_576
Eu1 Eu1 3.8260(8) 3_576
Eu1 H14A 1.9942 .
Eu1 H15A 1.9896 .
Eu2 O7 2.242(6) .
Eu2 O15 2.378(5) .
Eu2 O8 2.382(6) .
Eu2 O9 2.396(6) .
Eu2 O12 2.447(5) 3_576
Eu2 O14 2.496(5) 3_576
Eu2 O2 2.496(5) .
Eu2 O13 2.655(6) 3_576
Eu2 O10 3.104(6) .
Eu2 Eu1 3.6260(6) 3_576
Eu2 Zn1 3.6358(10) 3_576
Zn1 O14 2.002(6) .
Zn1 O4 2.072(6) .
Zn1 N4 2.074(7) 3_576
Zn1 N2 2.091(7) .
Zn1 O9 2.100(6) 3_576
Zn1 Eu2 3.6358(10) 3_576
C1 O1 1.350(14) .
C1 H1A 0.9600 .
C1 H1B 0.9600 .
C1 H1C 0.9600 .
C2 O1 1.368(12) .
C2 C7 1.392(13) .
C2 C3 1.395(13) .
C3 C4 1.386(12) .
C3 H3 0.9300 .
C4 O2 1.338(10) .
C4 C5 1.427(12) .
C5 C6 1.406(12) .
C5 C8 1.487(12) .
C6 C7 1.380(12) .
C6 H6 0.9300 .
C7 H7 0.9300 .
C8 O3 1.248(10) .
C8 N1 1.339(11) .
C9 N1 1.464(11) .
C9 C10 1.544(13) .
C9 H9A 0.9700 .
C9 H9B 0.9700 .
C10 N2 1.481(12) .
C10 H10A 0.9700 .
C10 H10B 0.9700 .
C11 N2 1.274(12) .
C11 C12 1.439(14) .
C11 H11 0.9300 .
C12 C17 1.408(15) .
C12 C13 1.431(14) .
C13 C14 1.345(15) .
C13 H13 0.9300 .
C14 C15 1.394(17) .
C14 H14 0.9300 .
C15 C16 1.380(14) .
C15 H15 0.9300 .
C16 O5 1.372(13) .
C16 C17 1.415(14) .
C17 O4 1.301(11) .
C18 O5 1.440(12) .
C18 H18A 0.9600 .
C18 H18B 0.9600 .
C18 H18C 0.9600 .
C19 O6 1.430(16) .
C19 H19A 0.9600 .
C19 H19B 0.9600 .
C19 H19C 0.9600 .
C20 O6 1.364(11) .
C20 C21 1.368(14) .
C20 C25 1.369(13) .
C21 C22 1.386(13) .
C21 H21A 0.9300 .
C22 C23 1.397(12) .
C22 H22 0.9300 .
C23 C24 1.433(13) .
C23 C26 1.459(12) .
C24 O7 1.305(10) .
C24 C25 1.419(12) .
C25 H25 0.9300 .
C26 O8 1.273(10) .
C26 N3 1.331(11) .
C27 N3 1.445(11) .
C27 C28 1.509(13) .
C27 H27A 0.9700 .
C27 H27B 0.9700 .
C28 N4 1.468(12) .
C28 H28A 0.9700 .
C28 H28B 0.9700 .
C29 N4 1.268(12) .
C29 C30 1.461(14) .
C29 H29 0.9300 .
C30 C35 1.389(13) .
C30 C31 1.401(13) .
C31 C32 1.368(14) .
C31 H52 0.9300 .
C32 C33 1.358(14) .
C32 H85 0.9300 .
C33 C34 1.372(13) .
C33 H65 0.9300 .
C34 O10 1.397(11) .
C34 C35 1.400(13) .
C35 O9 1.329(10) .
C36 O10 1.408(11) .
C36 H36A 0.9600 .
C36 H36B 0.9600 .
C36 H36C 0.9600 .
C37 O11 1.237(10) .
C37 C38 1.434(13) .
C37 H37 0.9300 .
C38 C43 1.399(12) .
C38 C39 1.428(12) .
C39 C40 1.355(13) .
C39 H39 0.9300 .
C40 C41 1.401(13) .
C40 H40 0.9300 .
C41 C42 1.370(12) .
C41 H41 0.9300 .
C42 O13 1.378(10) .
C42 C43 1.404(13) .
C43 O12 1.321(10) .
C44 O13 1.442(10) .
C44 H44A 0.9600 .
C44 H44B 0.9600 .
C44 H44C 0.9600 .
C45 O16 1.420(11) .
C45 H45A 0.9600 .
C45 H45B 0.9600 .
C45 H45C 0.9600 .
C46 O20 1.476(18) .
C46 H46A 0.9600 .
C46 H46B 0.9600 .
C46 H46C 0.9600 .
C47 O21 1.420(13) .
C47 H47A 0.9600 .
C47 H47B 0.9600 .
C47 H47C 0.9600 .
N1 H1 0.8600 .
N3 H3A 0.8600 .
N4 Zn1 2.074(7) 3_576
N5 O19 1.186(14) .
N5 O18 1.227(15) .
N5 O17 1.257(13) .
O9 Zn1 2.101(6) 3_576
O12 Eu2 2.447(5) 3_576
O13 Eu2 2.655(6) 3_576
O14 Eu2 2.496(5) 3_576
O14 H14A 0.9507 .
O15 Eu1 2.384(5) 3_576
O15 H15A 0.9155 .
O16 H16 0.7739 .
O20 H20 0.8200 .
O21 H21 0.8200 .

loop_
_geom_torsion_atom_site_label_1
_geom_torsion_atom_site_label_2
_geom_torsion_atom_site_label_3
_geom_torsion_atom_site_label_4
_geom_torsion
_geom_torsion_site_symmetry_4
O1 C2 C3 C4 -179.4(9) .
C7 C2 C3 C4 -1.0(14) .
C2 C3 C4 O2 -178.7(8) .
C2 C3 C4 C5 2.0(13) .
O2 C4 C5 C6 179.3(8) .
C3 C4 C5 C6 -1.5(13) .
O2 C4 C5 C8 1.8(13) .
C3 C4 C5 C8 -179.0(8) .
C4 C5 C6 C7 0.0(14) .
C8 C5 C6 C7 177.5(8) .
C5 C6 C7 C2 1.1(14) .
O1 C2 C7 C6 177.7(10) .
C3 C2 C7 C6 -0.6(14) .
C6 C5 C8 O3 -142.6(9) .
C4 C5 C8 O3 34.8(13) .
C6 C5 C8 N1 36.4(13) .
C4 C5 C8 N1 -146.1(9) .
N1 C9 C10 N2 -48.6(10) .
N2 C11 C12 C17 7.7(19) .
N2 C11 C12 C13 -175.3(11) .
C17 C12 C13 C14 -2.3(18) .
C11 C12 C13 C14 -179.5(12) .
C12 C13 C14 C15 4(2) .
C13 C14 C15 C16 -2(2) .
C14 C15 C16 O5 179.0(11) .
C14 C15 C16 C17 -1.5(19) .
C13 C12 C17 O4 -178.4(10) .
C11 C12 C17 O4 -1.5(19) .
C13 C12 C17 C16 -1.4(17) .
C11 C12 C17 C16 175.5(11) .
O5 C16 C17 O4 0.0(16) .
C15 C16 C17 O4 -179.6(11) .
O5 C16 C17 C12 -177.1(10) .
C15 C16 C17 C12 3.3(18) .
O6 C20 C21 C22 179.3(9) .
C25 C20 C21 C22 -2.0(15) .
C20 C21 C22 C23 2.4(15) .
C21 C22 C23 C24 -0.8(14) .
C21 C22 C23 C26 -179.9(9) .
C22 C23 C24 O7 178.4(8) .
C26 C23 C24 O7 -2.6(14) .
C22 C23 C24 C25 -1.1(13) .
C26 C23 C24 C25 177.9(8) .
O6 C20 C25 C24 178.9(9) .
C21 C20 C25 C24 0.1(15) .
O7 C24 C25 C20 -178.0(9) .
C23 C24 C25 C20 1.5(13) .
C22 C23 C26 O8 -147.3(9) .
C24 C23 C26 O8 33.7(13) .
C22 C23 C26 N3 32.1(13) .
C24 C23 C26 N3 -146.9(9) .
N3 C27 C28 N4 56.0(10) .
N4 C29 C30 C35 -18.9(16) .
N4 C29 C30 C31 170.5(10) .
C35 C30 C31 C32 -2.3(15) .
C29 C30 C31 C32 168.5(10) .
C30 C31 C32 C33 -3.2(16) .
C31 C32 C33 C34 2.8(16) .
C32 C33 C34 O10 -178.3(10) .
C32 C33 C34 C35 3.2(16) .
C31 C30 C35 O9 -175.3(9) .
C29 C30 C35 O9 13.9(15) .
C31 C30 C35 C34 8.1(14) .
C29 C30 C35 C34 -162.6(9) .
C33 C34 C35 O9 174.6(9) .
O10 C34 C35 O9 -4.1(13) .
C33 C34 C35 C30 -8.7(14) .
O10 C34 C35 C30 172.7(8) .
O11 C37 C38 C43 0.3(16) .
O11 C37 C38 C39 -176.9(9) .
C43 C38 C39 C40 -2.0(15) .
C37 C38 C39 C40 175.4(9) .
C38 C39 C40 C41 -1.2(15) .
C39 C40 C41 C42 2.0(15) .
C40 C41 C42 O13 -178.6(9) .
C40 C41 C42 C43 0.5(15) .
C39 C38 C43 O12 -177.6(8) .
C37 C38 C43 O12 5.2(14) .
C39 C38 C43 C42 4.5(14) .
C37 C38 C43 C42 -172.8(9) .
C41 C42 C43 O12 178.2(8) .
O13 C42 C43 O12 -2.5(12) .
C41 C42 C43 C38 -3.8(14) .
O13 C42 C43 C38 175.5(8) .
O3 C8 N1 C9 -2.5(13) .
C5 C8 N1 C9 178.5(8) .
C10 C9 N1 C8 93.7(10) .
C12 C11 N2 C10 -177.3(10) .
C12 C11 N2 Zn1 6.2(15) .
C9 C10 N2 C11 112.9(9) .
C9 C10 N2 Zn1 -70.5(9) .
O8 C26 N3 C27 -0.4(13) .
C23 C26 N3 C27 -179.7(8) .
C28 C27 N3 C26 -105.0(10) .
C30 C29 N4 C28 164.7(9) .
C30 C29 N4 Zn1 -17.0(14) 3_576
C27 C28 N4 C29 -103.5(10) .
C27 C28 N4 Zn1 78.2(9) 3_576
C7 C2 O1 C1 -3.9(17) .
C3 C2 O1 C1 174.5(11) .
C3 C4 O2 Eu1 130.7(7) .
C5 C4 O2 Eu1 -50.1(10) .
C3 C4 O2 Eu2 -64.5(10) .
C5 C4 O2 Eu2 114.7(8) .
N1 C8 O3 Eu1 161.5(6) .
C5 C8 O3 Eu1 -19.4(13) .
C12 C17 O4 Zn1 -17.9(15) .
C16 C17 O4 Zn1 165.1(8) .
C15 C16 O5 C18 -9.8(17) .
C17 C16 O5 C18 170.6(10) .
C21 C20 O6 C19 0.6(16) .
C25 C20 O6 C19 -178.1(11) .
C25 C24 O7 Eu2 158.1(6) .
C23 C24 O7 Eu2 -21.3(14) .
N3 C26 O8 Eu2 135.9(7) .
C23 C26 O8 Eu2 -44.7(12) .
C30 C35 O9 Zn1 24.6(12) 3_576
C34 C35 O9 Zn1 -158.8(7) 3_576
C30 C35 O9 Eu2 -123.2(8) .
C34 C35 O9 Eu2 53.4(10) .
C33 C34 O10 C36 19.6(14) .
C35 C34 O10 C36 -161.9(8) .
C33 C34 O10 Eu2 154.0(9) .
C35 C34 O10 Eu2 -27.4(9) .
C38 C37 O11 Eu1 -15.6(15) .
C38 C43 O12 Eu1 3.9(14) .
C42 C43 O12 Eu1 -178.2(6) .
C38 C43 O12 Eu2 -172.9(6) 3_576
C42 C43 O12 Eu2 5.1(11) 3_576
C41 C42 O13 C44 -0.1(13) .
C43 C42 O13 C44 -179.3(8) .
C41 C42 O13 Eu2 178.7(7) 3_576
C43 C42 O13 Eu2 -0.6(10) 3_576

loop_
_platon_squeeze_void_nr
_platon_squeeze_void_average_x
_platon_squeeze_void_average_y
_platon_squeeze_void_average_z
_platon_squeeze_void_volume
_platon_squeeze_void_count_electrons
_platon_squeeze_void_content
1 0.000 0.000 0.500 603 118 ' '
2 0.500 0.500 1.000 603 118 ' '
